data_7012361
loop_
_publ_author_name
'Brown, Michael D.'
'Levason, William'
'Murray, David C.'
'Popham, Michael C.'
'Reid, Gillian'
'Webster, Michael'

_publ_section_title
;
 Primary and secondary coordination of crown ethers to scandium(iii).
 Synthesis, properties and structures of the reaction products of
 ScCl3(thf)3, ScCl3&#x00B7;6H2O and Sc(NO3)3&#x00B7;5H2O with crown
 ethers
;
_journal_issue 5
_journal_name_full 'Dalton Transactions'
_journal_page_first 857
_journal_paper_doi 10.1039/b210458j
_journal_year 2003
_chemical_formula_moiety 'H6 Cl3 O3 Sc, C12 H24 O6'
_chemical_formula_sum 'C12 H30 Cl3 O9 Sc'
_chemical_formula_weight 469.67
_chemical_name_systematic
; 
trichlorotriaquascandium(III)(1,4,7,10,13,16-hexaoxacyclooctadecane)
;
_space_group_IT_number 60
_symmetry_cell_setting orthorhombic
_symmetry_Int_Tables_number 60
_symmetry_space_group_name_Hall '-P 2n 2ab'
_symmetry_space_group_name_H-M 'P b c n'
_atom_sites_solution_hydrogens geom
_atom_sites_solution_primary direct
_atom_sites_solution_secondary difmap
_audit_creation_method 'SHELXL-97 + template + hand edit'
_cell_angle_alpha 90.00
_cell_angle_beta 90.00
_cell_angle_gamma 90.00
_cell_formula_units_Z 4
_cell_length_a 10.7210(10)
_cell_length_b 14.8569(15)
_cell_length_c 13.2776(15)
_cell_measurement_reflns_used 21321
_cell_measurement_temperature 120(2)
_cell_measurement_theta_max 27.48
_cell_measurement_theta_min 2.91
_cell_volume 2114.9(4)
_computing_structure_refinement 'SHELXL-97 (Sheldrick, 1997)'
_computing_structure_solution 'SHELXS-97 (Sheldrick, 1997)'
_diffrn_ambient_temperature 120(2)
_diffrn_measured_fraction_theta_full 0.879
_diffrn_measured_fraction_theta_max 0.879
_diffrn_measurement_device_type 'area detector, Nonius Kappa ccd'
_diffrn_measurement_method '\f and \w scans'
_diffrn_radiation_monochromator graphite
_diffrn_radiation_source 'Nonius rotating anode'
_diffrn_radiation_type MoK\a
_diffrn_radiation_wavelength 0.71073
_diffrn_reflns_av_R_equivalents 0.0731
_diffrn_reflns_av_sigmaI/netI 0.0427
_diffrn_reflns_limit_h_max 10
_diffrn_reflns_limit_h_min -13
_diffrn_reflns_limit_k_max 19
_diffrn_reflns_limit_k_min -19
_diffrn_reflns_limit_l_max 17
_diffrn_reflns_limit_l_min -17
_diffrn_reflns_number 17374
_diffrn_reflns_theta_full 27.47
_diffrn_reflns_theta_max 27.47
_diffrn_reflns_theta_min 3.07
_exptl_absorpt_coefficient_mu 0.765
_exptl_absorpt_correction_T_max 0.9492
_exptl_absorpt_correction_T_min 0.7854
_exptl_absorpt_correction_type multi-scan
_exptl_absorpt_process_details 'SORTAV, R H Blessing, J. Appl. Cryst., 1997, 30, 421-426.'
_exptl_crystal_colour colourless
_exptl_crystal_density_diffrn 1.475
_exptl_crystal_density_method 'not measured'
_exptl_crystal_description block
_exptl_crystal_F_000 984
_exptl_crystal_size_max 0.30
_exptl_crystal_size_mid 0.26
_exptl_crystal_size_min 0.20
_refine_diff_density_max 0.367
_refine_diff_density_min -0.390
_refine_diff_density_rms 0.073
_refine_ls_extinction_method none
_refine_ls_goodness_of_fit_ref 1.036
_refine_ls_hydrogen_treatment mixed
_refine_ls_matrix_type full
_refine_ls_number_parameters 125
_refine_ls_number_reflns 2415
_refine_ls_number_restraints 3
_refine_ls_restrained_S_all 1.037
_refine_ls_R_factor_all 0.0624
_refine_ls_R_factor_gt 0.0378
_refine_ls_shift/su_max 0.001
_refine_ls_shift/su_mean 0.000
_refine_ls_structure_factor_coef Fsqd
_refine_ls_weighting_details 'w=1/[\s^2^(Fo^2^)+(0.0357P)^2^+1.3890P] where P=(Fo^2^+2Fc^2^)/3'
_refine_ls_weighting_scheme calc
_refine_ls_wR_factor_gt 0.0823
_refine_ls_wR_factor_ref 0.0920
_reflns_number_gt 1767
_reflns_number_total 2415
_reflns_threshold_expression >2sigma(I)
_cod_data_source_file b210458j.txt
_cod_data_source_block d032
_cod_database_code 7012361

loop_
_symmetry_equiv_pos_as_xyz
'x, y, z'
'-x+1/2, -y+1/2, z+1/2'
'x+1/2, -y+1/2, -z'
'-x, y, -z+1/2'
'-x, -y, -z'
'x-1/2, y-1/2, -z-1/2'
'-x-1/2, y-1/2, z'
'x, -y, z-1/2'

loop_
_atom_site_label
_atom_site_type_symbol
_atom_site_fract_x
_atom_site_fract_y
_atom_site_fract_z
_atom_site_U_iso_or_equiv
_atom_site_adp_type
_atom_site_occupancy
_atom_site_calc_flag
_atom_site_refinement_flags
_atom_site_disorder_assembly
_atom_site_disorder_group
Sc1 Sc 0.0000 0.61103(3) 0.7500 0.01656(15) Uani 1 d S . .
Cl1 Cl 0.22714(5) 0.60569(3) 0.76034(4) 0.02252(15) Uani 1 d . . .
Cl2 Cl 0.0000 0.77437(5) 0.7500 0.0280(2) Uani 1 d S . .
O1 O 0.57846(16) 0.16608(9) 0.11545(10) 0.0286(4) Uani 1 d . . .
O2 O 0.33290(17) 0.13817(11) 0.05406(11) 0.0316(4) Uani 1 d . . .
O3 O 0.26722(15) -0.04506(11) -0.00807(10) 0.0287(4) Uani 1 d . . .
O4 O 0.0000 0.46451(13) 0.7500 0.0203(5) Uani 1 d SD . .
O5 O 0.01095(16) 0.59069(10) 0.59054(11) 0.0232(4) Uani 1 d D . .
C1 C 0.4963(3) 0.23961(15) 0.09971(18) 0.0385(7) Uani 1 d . . .
H1A H 0.5009 0.2600 0.0288 0.0410(19) Uiso 1 calc R . .
H1B H 0.5195 0.2906 0.1440 0.0410(19) Uiso 1 calc R . .
C2 C 0.3689(3) 0.20851(17) 0.12344(16) 0.0418(7) Uani 1 d . . .
H2A H 0.3661 0.1853 0.1933 0.0410(19) Uiso 1 calc R . .
H2B H 0.3099 0.2595 0.1182 0.0410(19) Uiso 1 calc R . .
C3 C 0.2292(2) 0.08849(17) 0.09119(17) 0.0358(6) Uani 1 d . . .
H3A H 0.1623 0.1306 0.1118 0.0410(19) Uiso 1 calc R . .
H3B H 0.2549 0.0535 0.1511 0.0410(19) Uiso 1 calc R . .
C4 C 0.1810(2) 0.02640(18) 0.01276(18) 0.0376(6) Uani 1 d . . .
H4A H 0.1008 0.0004 0.0356 0.0410(19) Uiso 1 calc R . .
H4B H 0.1650 0.0607 -0.0499 0.0410(19) Uiso 1 calc R . .
C5 C 0.2203(2) -0.10308(17) -0.08460(16) 0.0347(6) Uani 1 d . . .
H5A H 0.2253 -0.0727 -0.1509 0.0410(19) Uiso 1 calc R . .
H5B H 0.1318 -0.1176 -0.0709 0.0410(19) Uiso 1 calc R . .
C6 C 0.2952(3) -0.18679(17) -0.08636(17) 0.0401(7) Uani 1 d . . .
H6A H 0.2947 -0.2150 -0.0188 0.0410(19) Uiso 1 calc R . .
H6B H 0.2584 -0.2299 -0.1348 0.0410(19) Uiso 1 calc R . .
H4X H 0.027(2) 0.4316(16) 0.7954(17) 0.0410(19) Uiso 1 d D . .
H5X H 0.076(2) 0.5767(19) 0.5640(19) 0.0410(19) Uiso 1 d D . .
H5Y H -0.043(2) 0.5992(18) 0.5497(18) 0.0410(19) Uiso 1 d D . .

loop_
_atom_site_aniso_label
_atom_site_aniso_U_11
_atom_site_aniso_U_22
_atom_site_aniso_U_33
_atom_site_aniso_U_23
_atom_site_aniso_U_13
_atom_site_aniso_U_12
Sc1 0.0263(3) 0.0116(3) 0.0118(2) 0.000 0.0000(2) 0.000
Cl1 0.0273(3) 0.0181(2) 0.0222(3) 0.0003(2) -0.0006(2) -0.00213(19)
Cl2 0.0347(5) 0.0130(3) 0.0364(4) 0.000 0.0017(3) 0.000
O1 0.0514(11) 0.0176(7) 0.0169(7) 0.0019(6) 0.0020(7) -0.0036(7)
O2 0.0455(11) 0.0330(9) 0.0162(7) -0.0020(7) 0.0040(7) 0.0128(8)
O3 0.0267(9) 0.0405(9) 0.0189(7) -0.0031(7) -0.0026(6) -0.0014(7)
O4 0.0329(13) 0.0122(9) 0.0156(10) 0.000 -0.0071(9) 0.000
O5 0.0300(10) 0.0263(8) 0.0131(7) 0.0018(6) -0.0007(6) 0.0060(7)
C1 0.078(2) 0.0175(11) 0.0205(11) -0.0021(9) -0.0055(12) 0.0076(13)
C2 0.075(2) 0.0350(13) 0.0155(11) -0.0083(10) -0.0072(12) 0.0332(14)
C3 0.0417(16) 0.0421(14) 0.0236(11) 0.0057(10) 0.0081(11) 0.0204(12)
C4 0.0235(14) 0.0555(16) 0.0338(13) 0.0115(12) 0.0038(11) 0.0082(12)
C5 0.0346(15) 0.0479(15) 0.0217(11) 0.0000(10) -0.0031(10) -0.0178(12)
C6 0.0623(19) 0.0378(14) 0.0201(11) -0.0017(10) 0.0064(11) -0.0315(14)

loop_
_atom_type_symbol
_atom_type_description
_atom_type_scat_dispersion_real
_atom_type_scat_dispersion_imag
_atom_type_scat_source
C C 0.0033 0.0016 'International Tables Vol C Tables 4.2.6.8 and 6.1.1.4'
H H 0.0000 0.0000 'International Tables Vol C Tables 4.2.6.8 and 6.1.1.4'
O O 0.0106 0.0060 'International Tables Vol C Tables 4.2.6.8 and 6.1.1.4'
Cl Cl 0.1484 0.1585 'International Tables Vol C Tables 4.2.6.8 and 6.1.1.4'
Sc Sc 0.2519 0.3716 'International Tables Vol C Tables 4.2.6.8 and 6.1.1.4'

loop_
_geom_angle_atom_site_label_1
_geom_angle_atom_site_label_2
_geom_angle_atom_site_label_3
_geom_angle
_geom_angle_site_symmetry_1
_geom_angle_site_symmetry_3
_geom_angle_publ_flag
O5 Sc1 O5 163.78(8) . 4_556 ?
O5 Sc1 O4 81.89(4) . . ?
O5 Sc1 O4 81.89(4) 4_556 . ?
O5 Sc1 Cl2 98.11(4) . . ?
O5 Sc1 Cl2 98.11(4) 4_556 . ?
O4 Sc1 Cl2 180.0 . . ?
O5 Sc1 Cl1 89.69(5) . 4_556 ?
O5 Sc1 Cl1 89.79(5) 4_556 4_556 ?
O4 Sc1 Cl1 88.135(16) . 4_556 ?
Cl2 Sc1 Cl1 91.865(16) . 4_556 ?
O5 Sc1 Cl1 89.79(5) . . ?
O5 Sc1 Cl1 89.69(5) 4_556 . ?
O4 Sc1 Cl1 88.136(16) . . ?
Cl2 Sc1 Cl1 91.864(16) . . ?
Cl1 Sc1 Cl1 176.27(3) 4_556 . ?
C1 O1 C6 112.30(18) . 5_655 ?
C3 O2 C2 111.29(18) . . ?
C5 O3 C4 110.98(19) . . ?
Sc1 O4 H4X 126.2(19) . . ?
Sc1 O5 H5X 121(2) . . ?
Sc1 O5 H5Y 127(2) . . ?
H5X O5 H5Y 112(3) . . ?
O1 C1 C2 107.58(19) . . ?
O1 C1 H1A 110.2 . . ?
C2 C1 H1A 110.2 . . ?
O1 C1 H1B 110.2 . . ?
C2 C1 H1B 110.2 . . ?
H1A C1 H1B 108.5 . . ?
O2 C2 C1 109.73(19) . . ?
O2 C2 H2A 109.7 . . ?
C1 C2 H2A 109.7 . . ?
O2 C2 H2B 109.7 . . ?
C1 C2 H2B 109.7 . . ?
H2A C2 H2B 108.2 . . ?
O2 C3 C4 110.59(18) . . ?
O2 C3 H3A 109.5 . . ?
C4 C3 H3A 109.5 . . ?
O2 C3 H3B 109.5 . . ?
C4 C3 H3B 109.5 . . ?
H3A C3 H3B 108.1 . . ?
O3 C4 C3 111.7(2) . . ?
O3 C4 H4A 109.3 . . ?
C3 C4 H4A 109.3 . . ?
O3 C4 H4B 109.3 . . ?
C3 C4 H4B 109.3 . . ?
H4A C4 H4B 107.9 . . ?
O3 C5 C6 109.2(2) . . ?
O3 C5 H5A 109.8 . . ?
C6 C5 H5A 109.8 . . ?
O3 C5 H5B 109.8 . . ?
C6 C5 H5B 109.8 . . ?
H5A C5 H5B 108.3 . . ?
O1 C6 C5 109.53(19) 5_655 . ?
O1 C6 H6A 109.8 5_655 . ?
C5 C6 H6A 109.8 . . ?
O1 C6 H6B 109.8 5_655 . ?
C5 C6 H6B 109.8 . . ?
H6A C6 H6B 108.2 . . ?

loop_
_geom_bond_atom_site_label_1
_geom_bond_atom_site_label_2
_geom_bond_distance
_geom_bond_site_symmetry_2
_geom_bond_publ_flag
Sc1 O5 2.1419(14) . ?
Sc1 O5 2.1419(14) 4_556 ?
Sc1 O4 2.1768(19) . ?
Sc1 Cl2 2.4267(8) . ?
Sc1 Cl1 2.4403(6) 4_556 ?
Sc1 Cl1 2.4403(6) . ?
O1 C1 1.419(3) . ?
O1 C6 1.441(3) 5_655 ?
O2 C3 1.422(3) . ?
O2 C2 1.446(3) . ?
O3 C5 1.424(3) . ?
O3 C4 1.435(3) . ?
O4 H4X 0.828(16) . ?
O5 H5X 0.808(17) . ?
O5 H5Y 0.806(17) . ?
C1 C2 1.475(4) . ?
C1 H1A 0.9900 . ?
C1 H1B 0.9900 . ?
C2 H2A 0.9900 . ?
C2 H2B 0.9900 . ?
C3 C4 1.484(4) . ?
C3 H3A 0.9900 . ?
C3 H3B 0.9900 . ?
C4 H4A 0.9900 . ?
C4 H4B 0.9900 . ?
C5 C6 1.480(4) . ?
C5 H5A 0.9900 . ?
C5 H5B 0.9900 . ?
C6 O1 1.441(3) 5_655 ?
C6 H6A 0.9900 . ?
C6 H6B 0.9900 . ?

loop_
_geom_hbond_atom_site_label_D
_geom_hbond_atom_site_label_H
_geom_hbond_atom_site_label_A
_geom_hbond_distance_DH
_geom_hbond_distance_HA
_geom_hbond_distance_DA
_geom_hbond_angle_DHA
_geom_hbond_site_symmetry_A
O4 H4X O1 0.828(16) 1.952(17) 2.768(2) 168(3) 3_456
O5 H5X O3 0.808(17) 1.990(17) 2.798(2) 177(3) 2
O5 H5Y O2 0.806(17) 1.998(18) 2.798(2) 172(3) 6_566

loop_
_geom_torsion_atom_site_label_1
_geom_torsion_atom_site_label_2
_geom_torsion_atom_site_label_3
_geom_torsion_atom_site_label_4
_geom_torsion
_geom_torsion_site_symmetry_1
_geom_torsion_site_symmetry_2
_geom_torsion_site_symmetry_3
_geom_torsion_site_symmetry_4
_geom_torsion_publ_flag
C6 O1 C1 C2 175.16(17) 5_655 . . . ?
C3 O2 C2 C1 162.63(19) . . . . ?
O1 C1 C2 O2 -63.6(2) . . . . ?
C2 O2 C3 C4 171.12(19) . . . . ?
C5 O3 C4 C3 -179.04(18) . . . . ?
O2 C3 C4 O3 68.6(2) . . . . ?
C4 O3 C5 C6 -166.21(19) . . . . ?
O3 C5 C6 O1 -64.8(2) . . . 5_655 ?
